data_7051224
loop_
_publ_author_name
'Zheng, Shao-Liang'
'Tong, Ming-Liang'
'Zhu, Hai-Liang'
'Chen, Xiao-Ming'

_publ_section_title
;
 Four two-dimensional highly undulating
 silver(I)\^a&#x20AC;&#x201C;hexamethylenetetramine co-ordination
 networks containing micropores
;
_journal_issue 11
_journal_name_full 'New Journal of Chemistry'
_journal_page_first 1425
_journal_paper_doi 10.1039/b107193a
_journal_volume 25
_journal_year 2001
_chemical_formula_sum 'C13 H19 Ag N4 O4'
_chemical_formula_weight 403.19
_chemical_name_systematic
; 
? 
;
_space_group_IT_number 61
_symmetry_cell_setting orthorhombic
_symmetry_space_group_name_Hall '-P 2ac 2ab'
_symmetry_space_group_name_H-M 'P b c a'
_atom_sites_solution_hydrogens geom
_atom_sites_solution_primary direct
_atom_sites_solution_secondary difmap
_audit_creation_method SHELXL-97
_cell_angle_alpha 90.00
_cell_angle_beta 90.00
_cell_angle_gamma 90.00
_cell_formula_units_Z 8
_cell_length_a 11.620(6)
_cell_length_b 10.807(5)
_cell_length_c 23.145(12)
_cell_measurement_reflns_used 25
_cell_measurement_temperature 293(2)
_cell_measurement_theta_max 15
_cell_measurement_theta_min 7.5
_cell_volume 2906(3)
_computing_cell_refinement 'SHELXTL-Plus (Sheldrick, 1990)'
_computing_data_collection 'SHELXTL-Plus (Sheldrick, 1990)'
_computing_data_reduction 'SHELXTL-Plus (Sheldrick, 1990)'
_computing_molecular_graphics 'Ortep3 for Windows (Farrugia, 1997)'
_computing_publication_material 'SHELXL-97 (Sheldrick, 1997)'
_computing_structure_refinement 'SHELXL-97 (Sheldrick, 1997)'
_computing_structure_solution 'SHELXTL-Plus (Sheldrick, 1990)'
_diffrn_ambient_temperature 293(2)
_diffrn_measured_fraction_theta_full 0.880
_diffrn_measured_fraction_theta_max 0.880
_diffrn_measurement_device_type 'Siemens R3m'
_diffrn_measurement_method '\w scan'
_diffrn_radiation_monochromator graphite
_diffrn_radiation_source 'fine-focus sealed tube'
_diffrn_radiation_type MoK\a
_diffrn_radiation_wavelength 0.71073
_diffrn_reflns_av_R_equivalents 0.0000
_diffrn_reflns_av_sigmaI/netI 0.0836
_diffrn_reflns_limit_h_max 13
_diffrn_reflns_limit_h_min 0
_diffrn_reflns_limit_k_max 12
_diffrn_reflns_limit_k_min 0
_diffrn_reflns_limit_l_max 0
_diffrn_reflns_limit_l_min -27
_diffrn_reflns_number 2556
_diffrn_reflns_theta_full 25.02
_diffrn_reflns_theta_max 25.02
_diffrn_reflns_theta_min 2.48
_diffrn_standards_decay_% 0
_diffrn_standards_interval_count 200
_diffrn_standards_number 2
_exptl_absorpt_coefficient_mu 1.412
_exptl_absorpt_correction_T_max 0.781
_exptl_absorpt_correction_T_min 0.603
_exptl_absorpt_correction_type semi-empirical
_exptl_absorpt_process_details '\y-scans (North et al., 1968)'
_exptl_crystal_colour colorless
_exptl_crystal_density_diffrn 1.843
_exptl_crystal_density_method 'not measured'
_exptl_crystal_description polyhedral
_exptl_crystal_F_000 1632
_exptl_crystal_size_max 0.42
_exptl_crystal_size_mid 0.36
_exptl_crystal_size_min 0.28
_refine_diff_density_max 0.719
_refine_diff_density_min -0.569
_refine_diff_density_rms 0.117
_refine_ls_extinction_coef 0.0000(3)
_refine_ls_extinction_expression Fc^*^=kFc[1+0.001xFc^2^\l^3^/sin(2\q)]^-1/4^
_refine_ls_extinction_method SHELXL
_refine_ls_goodness_of_fit_ref 1.024
_refine_ls_hydrogen_treatment mixed
_refine_ls_matrix_type full
_refine_ls_number_parameters 200
_refine_ls_number_reflns 2556
_refine_ls_number_restraints 0
_refine_ls_restrained_S_all 1.024
_refine_ls_R_factor_all 0.1137
_refine_ls_R_factor_gt 0.0566
_refine_ls_shift/su_max 3.191
_refine_ls_shift/su_mean 0.016
_refine_ls_structure_factor_coef Fsqd
_refine_ls_weighting_details 'w=1/[\s^2^(Fo^2^)+(0.0578P)^2^+0.0000P] where P=(Fo^2^+2Fc^2^)/3'
_refine_ls_weighting_scheme calc
_refine_ls_wR_factor_gt 0.1149
_refine_ls_wR_factor_ref 0.1362
_reflns_number_gt 1487
_reflns_number_total 2556
_reflns_threshold_expression >2sigma(I)
_cod_data_source_file b107193a.txt
_cod_data_source_block complex_4
_cod_depositor_comments
;
The following automatic conversions were performed:
'_symmetry_cell_setting' value 'Orthorhombic' changed to 'orthorhombic'
according to '/home/saulius/struct/CIF-dictionaries/cif_core.dic'
dictionary named 'cif_core.dic' version 2.4.1 from 2010-06-29.

Automatic conversion script
Id: cif_fix_enum 1527 2010-12-29 10:47:43Z saulius 

The following automatic conversions were performed:

'_refine_ls_weighting_scheme' value 'calc
w=1/[\s^2^(Fo^2^)+(0.0578P)^2^+0.0000P] where P=(Fo^2^+2Fc^2^)/3' was
changed to 'calc'. New tag '_refine_ls_weighting_details' was
created. The value of the new tag was set to
'w=1/[\s^2^(Fo^2^)+(0.0578P)^2^+0.0000P] where P=(Fo^2^+2Fc^2^)/3'.

Automatic conversion script
Id: cif_fix_values 3143 2015-03-26 13:38:13Z robertas 
;
_cod_original_sg_symbol_H-M Pbca
_cod_database_code 7051224

loop_
_symmetry_equiv_pos_as_xyz
'x, y, z'
'-x+1/2, -y, z+1/2'
'-x, y+1/2, -z+1/2'
'x+1/2, -y+1/2, -z'
'-x, -y, -z'
'x-1/2, y, -z-1/2'
'x, -y-1/2, z-1/2'
'-x-1/2, y-1/2, z'

loop_
_atom_site_label
_atom_site_type_symbol
_atom_site_fract_x
_atom_site_fract_y
_atom_site_fract_z
_atom_site_U_iso_or_equiv
_atom_site_adp_type
_atom_site_occupancy
_atom_site_calc_flag
_atom_site_refinement_flags
_atom_site_disorder_assembly
_atom_site_disorder_group
Ag1 Ag 0.11325(5) 0.16367(6) 0.20759(3) 0.0402(3) Uani 1 d . . .
N1 N 0.1008(5) 0.3764(5) 0.1922(3) 0.0282(16) Uani 1 d . . .
N2 N 0.2053(5) 0.5731(6) 0.1910(3) 0.0299(17) Uani 1 d . . .
N3 N 0.0560(6) 0.5327(6) 0.1201(3) 0.0387(18) Uani 1 d . . .
N4 N 0.0036(5) 0.5679(6) 0.2203(3) 0.0295(17) Uani 1 d . . .
O1W O -0.2559(6) 0.3077(6) 0.1703(3) 0.064(2) Uani 1 d . . .
H1WA H -0.2248 0.2449 0.1560 0.050 Uiso 1 d R . .
C1 C 0.0152(6) 0.4330(6) 0.2306(4) 0.030(2) Uani 1 d . . .
H1A H 0.0355 0.4187 0.2703 0.080 Uiso 1 d R . .
H1B H -0.0578 0.3942 0.2236 0.080 Uiso 1 d R . .
C2 C 0.0651(7) 0.4017(8) 0.1320(4) 0.037(2) Uani 1 d . . .
H2A H -0.0092 0.3651 0.1259 0.080 Uiso 1 d R . .
H2B H 0.1185 0.3640 0.1057 0.080 Uiso 1 d R . .
C3 C 0.2119(6) 0.4375(6) 0.2019(4) 0.0306(19) Uani 1 d . . .
H3A H 0.2671 0.4042 0.1753 0.080 Uiso 1 d R . .
H3B H 0.2395 0.4224 0.2403 0.080 Uiso 1 d R . .
C4 C 0.1674(7) 0.5900(8) 0.1306(4) 0.042(2) Uani 1 d . . .
H4A H 0.1607 0.6767 0.1222 0.080 Uiso 1 d R . .
H4B H 0.2245 0.5551 0.1054 0.080 Uiso 1 d R . .
C5 C -0.0290(6) 0.5863(7) 0.1599(4) 0.037(2) Uani 1 d . . .
H5A H -0.0328 0.6736 0.1526 0.080 Uiso 1 d R . .
H5B H -0.1036 0.5512 0.1528 0.080 Uiso 1 d R . .
C6 C 0.1173(6) 0.6238(7) 0.2301(4) 0.034(2) Uani 1 d . . .
H6A H 0.1399 0.6098 0.2695 0.080 Uiso 1 d R . .
H6B H 0.1110 0.7114 0.2241 0.080 Uiso 1 d R . .
C7 C -0.0417(9) 0.0583(9) 0.1128(4) 0.048(3) Uani 1 d . . .
C8 C -0.1018(7) -0.0239(8) 0.0724(3) 0.0338(19) Uani 1 d . . .
C9 C -0.0495(9) -0.1296(8) 0.0523(4) 0.048(3) Uani 1 d . . .
C10 C -0.1095(13) -0.2152(10) 0.0183(5) 0.078(4) Uani 1 d . . .
H10A H -0.0711 -0.2883 0.0048 0.080 Uiso 1 d R . .
C11 C -0.2195(15) -0.1895(12) 0.0043(5) 0.094(5) Uani 1 d . . .
H11A H -0.2615 -0.2492 -0.0180 0.080 Uiso 1 d R . .
C12 C -0.2726(9) -0.0829(12) 0.0214(5) 0.075(4) Uani 1 d . . .
H12A H -0.3493 -0.0653 0.0083 0.080 Uiso 1 d R . .
C13 C -0.2150(9) -0.0036(10) 0.0567(4) 0.056(3) Uani 1 d . . .
H13A H -0.2534 0.0680 0.0718 0.080 Uiso 1 d R . .
O1 O 0.0584(6) 0.0305(8) 0.1267(3) 0.079(2) Uani 1 d . . .
O2 O -0.0914(7) 0.1488(7) 0.1333(3) 0.079(2) Uani 1 d . . .
O3 O 0.0611(6) -0.1570(7) 0.0657(3) 0.079(2) Uani 1 d . . .
H3 H 0.0890 -0.1005 0.0924 0.050 Uiso 1 d R . .
H1WB H -0.3004 0.3842 0.1691 0.050 Uiso 1 d R . .

loop_
_atom_site_aniso_label
_atom_site_aniso_U_11
_atom_site_aniso_U_22
_atom_site_aniso_U_33
_atom_site_aniso_U_23
_atom_site_aniso_U_13
_atom_site_aniso_U_12
Ag1 0.0257(3) 0.0273(3) 0.0676(5) -0.0023(4) 0.0044(4) 0.0011(3)
N1 0.023(3) 0.023(3) 0.039(4) -0.002(3) -0.001(3) -0.002(3)
N2 0.022(3) 0.027(3) 0.041(5) 0.002(3) -0.002(3) 0.000(3)
N3 0.033(4) 0.048(4) 0.036(5) 0.003(4) -0.009(4) -0.010(3)
N4 0.017(3) 0.029(3) 0.043(5) -0.004(3) -0.001(3) -0.001(3)
O1W 0.065(4) 0.060(5) 0.067(5) -0.005(4) 0.000(4) 0.019(4)
C1 0.020(4) 0.021(4) 0.049(6) 0.003(4) 0.009(4) -0.002(3)
C2 0.038(5) 0.042(5) 0.032(5) -0.007(4) -0.007(4) -0.006(4)
C3 0.022(4) 0.026(4) 0.044(5) 0.006(4) -0.003(4) 0.003(3)
C4 0.032(5) 0.044(5) 0.050(6) 0.010(5) 0.000(5) 0.002(4)
C5 0.018(4) 0.030(5) 0.062(7) 0.010(4) -0.006(4) 0.003(4)
C6 0.024(4) 0.028(4) 0.051(6) -0.009(4) 0.009(4) -0.002(4)
C7 0.064(7) 0.039(5) 0.041(6) -0.001(5) -0.001(5) -0.008(5)
C8 0.033(5) 0.039(5) 0.029(5) 0.004(4) 0.003(4) -0.004(4)
C9 0.052(6) 0.042(6) 0.050(7) 0.011(5) 0.008(5) 0.001(5)
C10 0.138(13) 0.046(6) 0.049(7) -0.011(5) -0.001(8) 0.005(8)
C11 0.153(15) 0.074(9) 0.054(8) 0.012(7) -0.053(10) -0.052(9)
C12 0.042(7) 0.118(11) 0.065(8) 0.026(8) -0.029(6) -0.030(7)
C13 0.056(7) 0.068(7) 0.044(7) 0.011(6) -0.001(5) 0.000(6)
O1 0.044(4) 0.111(7) 0.081(6) 0.005(5) -0.027(4) -0.014(4)
O2 0.109(6) 0.061(5) 0.068(5) -0.024(4) -0.006(5) 0.002(5)
O3 0.068(5) 0.080(5) 0.089(6) -0.006(5) 0.003(4) 0.035(5)

loop_
_atom_type_symbol
_atom_type_description
_atom_type_scat_dispersion_real
_atom_type_scat_dispersion_imag
_atom_type_scat_source
C C 0.0033 0.0016 'International Tables Vol C Tables 4.2.6.8 and 6.1.1.4'
H H 0.0000 0.0000 'International Tables Vol C Tables 4.2.6.8 and 6.1.1.4'
N N 0.0061 0.0033 'International Tables Vol C Tables 4.2.6.8 and 6.1.1.4'
O O 0.0106 0.0060 'International Tables Vol C Tables 4.2.6.8 and 6.1.1.4'
Ag Ag -0.8971 1.1015 'International Tables Vol C Tables 4.2.6.8 and 6.1.1.4'

loop_
_geom_angle_atom_site_label_1
_geom_angle_atom_site_label_2
_geom_angle_atom_site_label_3
_geom_angle
_geom_angle_site_symmetry_1
_geom_angle_site_symmetry_3
_geom_angle_publ_flag
N1 Ag1 N2 116.1(2) . 8_655 ?
N1 Ag1 N4 119.9(2) . 3_545 ?
N2 Ag1 N4 116.3(2) 8_655 3_545 ?
N1 Ag1 O1 116.6(2) . . ?
N2 Ag1 O1 82.2(2) 8_655 . ?
N4 Ag1 O1 97.6(2) 3_545 . ?
C3 N1 C1 108.5(6) . . ?
C3 N1 C2 107.9(6) . . ?
C1 N1 C2 107.7(6) . . ?
C3 N1 Ag1 111.5(4) . . ?
C1 N1 Ag1 111.1(4) . . ?
C2 N1 Ag1 110.1(4) . . ?
C6 N2 C4 109.2(6) . . ?
C6 N2 C3 107.4(6) . . ?
C4 N2 C3 107.3(6) . . ?
C6 N2 Ag1 111.6(5) . 8_665 ?
C4 N2 Ag1 111.7(5) . 8_665 ?
C3 N2 Ag1 109.6(4) . 8_665 ?
C2 N3 C4 108.7(6) . . ?
C2 N3 C5 108.4(7) . . ?
C4 N3 C5 109.0(6) . . ?
C5 N4 C6 108.9(6) . . ?
C5 N4 C1 108.1(6) . . ?
C6 N4 C1 107.3(6) . . ?
C5 N4 Ag1 117.5(4) . 3 ?
C6 N4 Ag1 103.0(4) . 3 ?
C1 N4 Ag1 111.4(5) . 3 ?
N1 C1 N4 111.9(6) . . ?
N3 C2 N1 112.3(6) . . ?
N1 C3 N2 111.9(6) . . ?
N3 C4 N2 111.7(7) . . ?
N4 C5 N3 111.7(6) . . ?
N4 C6 N2 112.2(6) . . ?
O2 C7 O1 122.1(10) . . ?
O2 C7 C8 120.2(10) . . ?
O1 C7 C8 117.6(9) . . ?
C9 C8 C13 117.6(9) . . ?
C9 C8 C7 120.5(9) . . ?
C13 C8 C7 121.7(9) . . ?
O3 C9 C8 121.5(9) . . ?
O3 C9 C10 117.2(10) . . ?
C8 C9 C10 121.2(10) . . ?
C11 C10 C9 118.1(11) . . ?
C10 C11 C12 122.2(11) . . ?
C13 C12 C11 118.9(11) . . ?
C12 C13 C8 121.8(10) . . ?
C7 O1 Ag1 107.4(7) . . ?

loop_
_geom_bond_atom_site_label_1
_geom_bond_atom_site_label_2
_geom_bond_distance
_geom_bond_site_symmetry_2
_geom_bond_publ_flag
Ag1 N1 2.331(6) . ?
Ag1 N2 2.356(6) 8_655 ?
Ag1 N4 2.388(6) 3_545 ?
Ag1 O1 2.447(8) . ?
N1 C3 1.467(9) . ?
N1 C1 1.468(9) . ?
N1 C2 1.480(10) . ?
N2 C6 1.471(9) . ?
N2 C4 1.478(10) . ?
N2 C3 1.488(8) . ?
N2 Ag1 2.356(6) 8_665 ?
N3 C2 1.446(10) . ?
N3 C4 1.455(10) . ?
N3 C5 1.469(10) . ?
N4 C5 1.463(10) . ?
N4 C6 1.470(9) . ?
N4 C1 1.483(8) . ?
N4 Ag1 2.388(6) 3 ?
C7 O2 1.231(11) . ?
C7 O1 1.243(11) . ?
C7 C8 1.466(12) . ?
C8 C9 1.375(12) . ?
C8 C13 1.383(12) . ?
C9 O3 1.354(11) . ?
C9 C10 1.401(15) . ?
C10 C11 1.347(17) . ?
C11 C12 1.366(17) . ?
C12 C13 1.360(14) . ?
